data_7721000
loop_
_publ_author_name
'Vinogradov, Mikhail M.'
'Nelyubina, Yulia V.'
'Godovikov, Ivan A.'
'Godovikova, Maria I.'
'Kharitonov, Vladimir B.'
'Podyacheva, Evgeniya S.'
'Rodionov, Alexey N.'

_publ_section_title
;
 Rhodacarborane complexes with a triphenylphosphonium substituent as
 efficient catalysts for on-water transfer hydrogenation of carbonyl
 compounds.
;
_journal_issue 21
_journal_name_full 'Dalton transactions (Cambridge, England : 2003)'
_journal_page_first 8332
_journal_page_last 8342
_journal_paper_doi 10.1039/d6dt00999a
_journal_volume 55
_journal_year 2026
_chemical_formula_moiety 'C42 H49 B9 P Rh'
_chemical_formula_sum 'C42 H49 B9 P Rh'
_chemical_formula_weight 784.98
_space_group_crystal_system triclinic
_space_group_IT_number 2
_space_group_name_Hall '-P 1'
_space_group_name_H-M_alt 'P -1'
_atom_sites_solution_hydrogens mixed
_atom_sites_solution_primary dual
_audit_creation_date 2026-01-27
_audit_creation_method
;
Olex2 1.5
(compiled 2025.07.13 svn.rb7424aed for OlexSys, GUI svn.r7314)
;
_audit_update_record
;
2026-01-27 deposited with the CCDC.	2026-05-04 downloaded from the CCDC.
;
_cell_angle_alpha 104.9050(10)
_cell_angle_beta 109.6550(10)
_cell_angle_gamma 95.2440(10)
_cell_formula_units_Z 2
_cell_length_a 12.2842(2)
_cell_length_b 12.8919(2)
_cell_length_c 13.3696(2)
_cell_measurement_reflns_used 9759
_cell_measurement_temperature 100
_cell_measurement_theta_max 30.55
_cell_measurement_theta_min 2.46
_cell_volume 1889.67(5)
_computing_molecular_graphics 'Olex2 1.5 (Dolomanov et al., 2009)'
_computing_publication_material 'Olex2 1.5 (Dolomanov et al., 2009)'
_computing_structure_refinement 'XL  (Sheldrick, 2008)'
_computing_structure_solution 'SHELXT  (Sheldrick, 2015)'
_diffrn_ambient_temperature 100
_diffrn_measured_fraction_theta_full 0.998
_diffrn_measured_fraction_theta_max 0.998
_diffrn_measurement_device_type 'Bruker Quest D8'
_diffrn_measurement_method '\f and \w scans'
_diffrn_radiation_monochromator graphite
_diffrn_radiation_type MoK\a
_diffrn_radiation_wavelength 0.71073
_diffrn_reflns_av_R_equivalents 0.0371
_diffrn_reflns_av_unetI/netI 0.0474
_diffrn_reflns_Laue_measured_fraction_full 0.998
_diffrn_reflns_Laue_measured_fraction_max 0.998
_diffrn_reflns_limit_h_max 13
_diffrn_reflns_limit_h_min -16
_diffrn_reflns_limit_k_max 17
_diffrn_reflns_limit_k_min -17
_diffrn_reflns_limit_l_max 17
_diffrn_reflns_limit_l_min -17
_diffrn_reflns_number 23774
_diffrn_reflns_point_group_measured_fraction_full 0.998
_diffrn_reflns_point_group_measured_fraction_max 0.998
_diffrn_reflns_theta_full 25.242
_diffrn_reflns_theta_max 27.999
_diffrn_reflns_theta_min 1.957
_diffrn_source_current 1.4
_diffrn_source_power 0.07
_diffrn_source_voltage 50.0
_diffrn_standards_number 0
_exptl_absorpt_coefficient_mu 0.526
_exptl_absorpt_correction_T_max 0.4330
_exptl_absorpt_correction_T_min 0.3910
_exptl_absorpt_correction_type multi-scan
_exptl_absorpt_process_details
;
SADABS-2008/1 (Bruker,2008) was used for absorption correction.
wR2(int) was 0.1016 before and 0.0471 after correction.
The Ratio of minimum to maximum transmission is 0.9030.
The \l/2 correction factor is 0.0015.
;
_exptl_crystal_colour yellow
_exptl_crystal_colour_primary yellow
_exptl_crystal_density_diffrn 1.380
_exptl_crystal_description prism
_exptl_crystal_F_000 812
_exptl_crystal_size_max 0.2
_exptl_crystal_size_mid 0.15
_exptl_crystal_size_min 0.1
_refine_diff_density_max 0.446
_refine_diff_density_min -0.412
_refine_diff_density_rms 0.075
_refine_ls_extinction_method none
_refine_ls_goodness_of_fit_ref 1.010
_refine_ls_hydrogen_treatment mixed
_refine_ls_matrix_type full
_refine_ls_number_parameters 510
_refine_ls_number_reflns 9108
_refine_ls_number_restraints 0
_refine_ls_restrained_S_all 1.010
_refine_ls_R_factor_all 0.0388
_refine_ls_R_factor_gt 0.0313
_refine_ls_shift/su_max 0.001
_refine_ls_shift/su_mean 0.000
_refine_ls_structure_factor_coef Fsqd
_refine_ls_weighting_details 'w=1/[\s^2^(Fo^2^)+(0.0189P)^2^+1.5150P] where P=(Fo^2^+2Fc^2^)/3'
_refine_ls_weighting_scheme calc
_refine_ls_wR_factor_gt 0.0648
_refine_ls_wR_factor_ref 0.0686
_reflns_Friedel_coverage 0.000
_reflns_number_gt 7971
_reflns_number_total 9108
_reflns_threshold_expression 'I > 2\s(I)'
_cod_data_source_file d6dt00999a2.cif
_cod_data_source_block 5
_cod_depositor_comments 'Adding full bibliography for 7721000--7721002.cif.'
_cod_original_cell_volume 1889.66(5)
_cod_database_code 7721000
_shelxl_version_number 2014/6
_shelx_space_group_comment
;
The symmetry employed for this shelxl refinement is uniquely defined
by the following loop, which should always be used as a source of
symmetry information in preference to the above space-group names.
They are only intended as comments.
;
_shelx_estimated_absorpt_t_max 0.949
_shelx_estimated_absorpt_t_min 0.902
_olex2_refinement_description
;
1. Fixed Uiso
 At 1.2 times of:
  All C(H) groups, All C(H,H) groups
2.a Ternary CH refined with riding coordinates:
 C29(H29), C30(H30), C33(H33), C34(H34)
2.b Secondary CH2 refined with riding coordinates:
 C13(H13A,H13B), C20(H20A,H20B), C27(H27A,H27B), C28(H28A,H28B), C31(H31A,
 H31B), C32(H32A,H32B)
2.c Aromatic/amide H refined with riding coordinates:
 C15(H15), C16(H16), C17(H17), C18(H18), C19(H19), C22(H22), C23(H23),
 C24(H24), C25(H25), C26(H26), C37(H37), C38(H38), C39(H39), C40(H40), C41(H41),
  C43(H43), C44(H44), C45(H45), C46(H46), C47(H47), C49(H49), C50(H50),
 C51(H51), C52(H52), C53(H53)
;
_olex2_submission_special_instructions 'No special instructions were received'

loop_
_space_group_symop_operation_xyz
'x, y, z'
'-x, -y, -z'

loop_
_atom_site_label
_atom_site_type_symbol
_atom_site_fract_x
_atom_site_fract_y
_atom_site_fract_z
_atom_site_U_iso_or_equiv
_atom_site_adp_type
_atom_site_occupancy
_atom_site_site_symmetry_order
_atom_site_calc_flag
_atom_site_refinement_flags_posn
_atom_site_refinement_flags_adp
_atom_site_refinement_flags_occupancy
_atom_site_disorder_assembly
_atom_site_disorder_group
C1 C -0.10555(16) 0.73924(16) 0.12593(16) 0.0128(4) Uani 1 1 d . . . . .
Rh2 Rh 0.05939(2) 0.86286(2) 0.26281(2) 0.01059(4) Uani 1 1 d . . . . .
B3 B 0.02218(18) 0.69277(17) 0.15990(18) 0.0120(4) Uani 1 1 d . . . . .
H3 H 0.0637(18) 0.6662(17) 0.1006(17) 0.012(5) Uiso 1 1 d . . . . .
B4 B -0.12020(18) 0.60370(18) 0.10505(19) 0.0133(4) Uani 1 1 d . . . . .
H4 H -0.1486(18) 0.5425(17) 0.0217(17) 0.012(5) Uiso 1 1 d . . . . .
B5 B -0.20987(19) 0.67638(19) 0.16044(19) 0.0150(4) Uani 1 1 d . . . . .
H5 H -0.3021(18) 0.6658(17) 0.1106(17) 0.011(5) Uiso 1 1 d . . . . .
B6 B -0.11956(19) 0.80732(18) 0.24954(19) 0.0137(4) Uani 1 1 d . . . . .
H6 H -0.1708(18) 0.8768(17) 0.2523(18) 0.014(5) Uiso 1 1 d . . . . .
B7 B 0.08451(18) 0.71107(17) 0.31058(18) 0.0115(4) Uani 1 1 d . . . . .
C8 C -0.00936(16) 0.58857(15) 0.21545(16) 0.0117(4) Uani 1 1 d . . . . .
B9 B -0.15103(18) 0.57590(18) 0.21541(19) 0.0134(4) Uani 1 1 d . . . . .
H9 H -0.1981(19) 0.4978(18) 0.2044(18) 0.016(6) Uiso 1 1 d . . . . .
B10 B -0.15085(19) 0.70183(18) 0.30698(19) 0.0137(4) Uani 1 1 d . . . . .
H10 H -0.2082(18) 0.7093(17) 0.3536(18) 0.013(5) Uiso 1 1 d . . . . .
B11 B -0.00722(19) 0.78445(18) 0.36917(19) 0.0131(4) Uani 1 1 d . . . . .
H11 H 0.0154(17) 0.8320(16) 0.4579(17) 0.009(5) Uiso 1 1 d . . . . .
B12 B -0.02666(19) 0.63949(18) 0.34075(19) 0.0130(4) Uani 1 1 d . . . . .
H12 H -0.0024(18) 0.5967(17) 0.4015(18) 0.015(6) Uiso 1 1 d . . . . .
C13 C -0.14826(16) 0.77446(17) 0.01913(16) 0.0150(4) Uani 1 1 d . . . . .
H13A H -0.1170 0.8537 0.0392 0.018 Uiso 1 1 calc R U . . .
H13B H -0.1144 0.7351 -0.0336 0.018 Uiso 1 1 calc R U . . .
C14 C -0.28060(17) 0.75348(17) -0.03983(16) 0.0160(4) Uani 1 1 d . . . . .
C15 C -0.34636(19) 0.82805(18) -0.00632(18) 0.0201(4) Uani 1 1 d . . . . .
H15 H -0.3072 0.8961 0.0495 0.024 Uiso 1 1 calc R U . . .
C16 C -0.4690(2) 0.8037(2) -0.0539(2) 0.0275(5) Uani 1 1 d . . . . .
H16 H -0.5131 0.8550 -0.0305 0.033 Uiso 1 1 calc R U . . .
C17 C -0.52669(19) 0.7049(2) -0.1353(2) 0.0303(6) Uani 1 1 d . . . . .
H17 H -0.6104 0.6879 -0.1668 0.036 Uiso 1 1 calc R U . . .
C18 C -0.46278(19) 0.6310(2) -0.1709(2) 0.0293(5) Uani 1 1 d . . . . .
H18 H -0.5021 0.5635 -0.2276 0.035 Uiso 1 1 calc R U . . .
C19 C -0.34023(19) 0.65636(18) -0.12302(18) 0.0231(5) Uani 1 1 d . . . . .
H19 H -0.2965 0.6056 -0.1482 0.028 Uiso 1 1 calc R U . . .
C20 C 0.03561(16) 0.48049(15) 0.18587(17) 0.0132(4) Uani 1 1 d . . . . .
H20A H 0.0338 0.4646 0.1088 0.016 Uiso 1 1 calc R U . . .
H20B H 0.1189 0.4917 0.2363 0.016 Uiso 1 1 calc R U . . .
C21 C -0.03321(16) 0.38134(15) 0.19394(17) 0.0142(4) Uani 1 1 d . . . . .
C22 C -0.12530(17) 0.31148(16) 0.10056(17) 0.0165(4) Uani 1 1 d . . . . .
H22 H -0.1428 0.3245 0.0305 0.020 Uiso 1 1 calc R U . . .
C23 C -0.19218(18) 0.22282(17) 0.1082(2) 0.0216(5) Uani 1 1 d . . . . .
H23 H -0.2553 0.1762 0.0439 0.026 Uiso 1 1 calc R U . . .
C24 C -0.16644(19) 0.20266(17) 0.2100(2) 0.0232(5) Uani 1 1 d . . . . .
H24 H -0.2127 0.1430 0.2159 0.028 Uiso 1 1 calc R U . . .
C25 C -0.0730(2) 0.26993(17) 0.30298(19) 0.0225(5) Uani 1 1 d . . . . .
H25 H -0.0543 0.2556 0.3725 0.027 Uiso 1 1 calc R U . . .
C26 C -0.00677(18) 0.35833(16) 0.29465(18) 0.0185(4) Uani 1 1 d . . . . .
H26 H 0.0576 0.4037 0.3587 0.022 Uiso 1 1 calc R U . . .
C27 C 0.08213(19) 1.07087(17) 0.18490(18) 0.0203(4) Uani 1 1 d . . . . .
H27A H 0.1391 1.1355 0.2427 0.024 Uiso 1 1 calc R U . . .
H27B H 0.0282 1.0965 0.1266 0.024 Uiso 1 1 calc R U . . .
C28 C 0.14850(19) 0.99216(18) 0.13305(18) 0.0202(4) Uani 1 1 d . . . . .
H28A H 0.0965 0.9499 0.0555 0.024 Uiso 1 1 calc R U . . .
H28B H 0.2181 1.0349 0.1303 0.024 Uiso 1 1 calc R U . . .
C29 C 0.18857(17) 0.91367(16) 0.19850(17) 0.0156(4) Uani 1 1 d . . . . .
H29 H 0.2177 0.8519 0.1594 0.019 Uiso 1 1 calc R U . . .
C30 C 0.24035(16) 0.94416(16) 0.31577(17) 0.0148(4) Uani 1 1 d . . . . .
H30 H 0.2984 0.8985 0.3431 0.018 Uiso 1 1 calc R U . . .
C31 C 0.27052(17) 1.06114(16) 0.39454(17) 0.0179(4) Uani 1 1 d . . . . .
H31A H 0.2906 1.1123 0.3566 0.021 Uiso 1 1 calc R U . . .
H31B H 0.3411 1.0684 0.4614 0.021 Uiso 1 1 calc R U . . .
C32 C 0.16972(18) 1.09445(16) 0.43203(17) 0.0181(4) Uani 1 1 d . . . . .
H32A H 0.1840 1.0850 0.5063 0.022 Uiso 1 1 calc R U . . .
H32B H 0.1698 1.1729 0.4396 0.022 Uiso 1 1 calc R U . . .
C33 C 0.05045(18) 1.02800(15) 0.35132(17) 0.0164(4) Uani 1 1 d . . . . .
H33 H -0.0130 1.0313 0.3825 0.020 Uiso 1 1 calc R U . . .
C34 C 0.01150(18) 1.01473(15) 0.23721(17) 0.0162(4) Uani 1 1 d . . . . .
H34 H -0.0754 1.0095 0.2018 0.019 Uiso 1 1 calc R U . . .
P35 P 0.24743(4) 0.70074(4) 0.39129(4) 0.01097(10) Uani 1 1 d . . . . .
C36 C 0.33975(16) 0.70385(15) 0.31016(16) 0.0125(4) Uani 1 1 d . . . . .
C37 C 0.29849(17) 0.63916(16) 0.19866(17) 0.0154(4) Uani 1 1 d . . . . .
H37 H 0.2207 0.5969 0.1646 0.019 Uiso 1 1 calc R U . . .
C38 C 0.37003(18) 0.63597(18) 0.13701(18) 0.0201(4) Uani 1 1 d . . . . .
H38 H 0.3409 0.5923 0.0610 0.024 Uiso 1 1 calc R U . . .
C39 C 0.48391(18) 0.69657(18) 0.18658(19) 0.0222(5) Uani 1 1 d . . . . .
H39 H 0.5332 0.6942 0.1447 0.027 Uiso 1 1 calc R U . . .
C40 C 0.52588(17) 0.76055(17) 0.29706(19) 0.0208(5) Uani 1 1 d . . . . .
H40 H 0.6042 0.8018 0.3309 0.025 Uiso 1 1 calc R U . . .
C41 C 0.45459(17) 0.76498(16) 0.35893(18) 0.0169(4) Uani 1 1 d . . . . .
H41 H 0.4840 0.8097 0.4346 0.020 Uiso 1 1 calc R U . . .
C42 C 0.27010(16) 0.58042(15) 0.43688(16) 0.0137(4) Uani 1 1 d . . . . .
C43 C 0.32542(17) 0.50209(16) 0.39110(18) 0.0169(4) Uani 1 1 d . . . . .
H43 H 0.3496 0.5094 0.3324 0.020 Uiso 1 1 calc R U . . .
C44 C 0.34535(18) 0.41340(17) 0.43113(19) 0.0207(4) Uani 1 1 d . . . . .
H44 H 0.3814 0.3593 0.3985 0.025 Uiso 1 1 calc R U . . .
C45 C 0.31294(18) 0.40379(18) 0.51820(19) 0.0221(5) Uani 1 1 d . . . . .
H45 H 0.3274 0.3435 0.5460 0.026 Uiso 1 1 calc R U . . .
C46 C 0.25895(18) 0.48261(17) 0.56535(18) 0.0198(4) Uani 1 1 d . . . . .
H46 H 0.2371 0.4763 0.6256 0.024 Uiso 1 1 calc R U . . .
C47 C 0.23712(17) 0.56994(17) 0.52457(17) 0.0168(4) Uani 1 1 d . . . . .
H47 H 0.1995 0.6230 0.5563 0.020 Uiso 1 1 calc R U . . .
C48 C 0.31941(16) 0.80752(16) 0.52451(16) 0.0136(4) Uani 1 1 d . . . . .
C49 C 0.42550(18) 0.79482(17) 0.59869(17) 0.0185(4) Uani 1 1 d . . . . .
H49 H 0.4572 0.7318 0.5780 0.022 Uiso 1 1 calc R U . . .
C50 C 0.48472(18) 0.87263(18) 0.70139(18) 0.0219(5) Uani 1 1 d . . . . .
H50 H 0.5579 0.8643 0.7500 0.026 Uiso 1 1 calc R U . . .
C51 C 0.43681(19) 0.96286(18) 0.73308(18) 0.0217(5) Uani 1 1 d . . . . .
H51 H 0.4769 1.0164 0.8038 0.026 Uiso 1 1 calc R U . . .
C52 C 0.33035(18) 0.97505(17) 0.66163(18) 0.0196(4) Uani 1 1 d . . . . .
H52 H 0.2970 1.0363 0.6842 0.024 Uiso 1 1 calc R U . . .
C53 C 0.27229(17) 0.89835(16) 0.55745(17) 0.0153(4) Uani 1 1 d . . . . .
H53 H 0.2001 0.9079 0.5084 0.018 Uiso 1 1 calc R U . . .

loop_
_atom_site_aniso_label
_atom_site_aniso_U_11
_atom_site_aniso_U_22
_atom_site_aniso_U_33
_atom_site_aniso_U_23
_atom_site_aniso_U_13
_atom_site_aniso_U_12
C1 0.0120(8) 0.0146(9) 0.0115(9) 0.0041(8) 0.0038(7) 0.0036(7)
Rh2 0.01075(7) 0.01001(7) 0.01074(8) 0.00220(6) 0.00434(5) 0.00239(5)
B3 0.0110(9) 0.0125(10) 0.0126(10) 0.0036(8) 0.0050(8) 0.0016(8)
B4 0.0090(9) 0.0146(10) 0.0148(11) 0.0020(9) 0.0045(8) 0.0015(8)
B5 0.0119(10) 0.0171(11) 0.0171(11) 0.0050(9) 0.0069(9) 0.0032(9)
B6 0.0126(10) 0.0141(10) 0.0150(11) 0.0035(9) 0.0061(8) 0.0040(8)
B7 0.0113(9) 0.0120(10) 0.0105(10) 0.0028(8) 0.0038(8) 0.0016(8)
C8 0.0113(8) 0.0123(9) 0.0106(9) 0.0013(7) 0.0049(7) 0.0016(7)
B9 0.0109(9) 0.0136(10) 0.0149(11) 0.0021(9) 0.0058(8) 0.0015(8)
B10 0.0119(10) 0.0144(10) 0.0171(11) 0.0041(9) 0.0081(9) 0.0045(8)
B11 0.0133(10) 0.0133(10) 0.0135(11) 0.0032(9) 0.0061(8) 0.0042(8)
B12 0.0132(10) 0.0151(10) 0.0122(10) 0.0031(9) 0.0069(8) 0.0048(8)
C13 0.0136(9) 0.0191(10) 0.0128(9) 0.0054(8) 0.0049(7) 0.0039(8)
C14 0.0167(9) 0.0208(10) 0.0124(10) 0.0080(8) 0.0048(8) 0.0061(8)
C15 0.0228(10) 0.0231(11) 0.0164(10) 0.0085(9) 0.0065(8) 0.0093(9)
C16 0.0226(11) 0.0386(14) 0.0267(12) 0.0146(11) 0.0099(10) 0.0158(10)
C17 0.0141(10) 0.0444(15) 0.0318(13) 0.0182(12) 0.0031(9) 0.0052(10)
C18 0.0201(11) 0.0286(12) 0.0261(13) 0.0043(10) -0.0029(9) 0.0000(10)
C19 0.0211(10) 0.0240(11) 0.0203(11) 0.0041(9) 0.0041(9) 0.0068(9)
C20 0.0123(8) 0.0125(9) 0.0158(10) 0.0029(8) 0.0073(7) 0.0039(7)
C21 0.0133(9) 0.0117(9) 0.0180(10) 0.0021(8) 0.0078(8) 0.0041(7)
C22 0.0176(9) 0.0153(9) 0.0176(10) 0.0031(8) 0.0090(8) 0.0041(8)
C23 0.0172(10) 0.0153(10) 0.0298(12) -0.0002(9) 0.0116(9) 0.0009(8)
C24 0.0246(11) 0.0140(10) 0.0391(14) 0.0094(10) 0.0202(10) 0.0054(9)
C25 0.0309(12) 0.0199(11) 0.0269(12) 0.0133(9) 0.0168(10) 0.0126(9)
C26 0.0202(10) 0.0150(10) 0.0193(11) 0.0038(8) 0.0070(8) 0.0056(8)
C27 0.0227(10) 0.0181(10) 0.0208(11) 0.0100(9) 0.0058(9) 0.0047(9)
C28 0.0228(10) 0.0229(11) 0.0157(10) 0.0077(9) 0.0079(8) 0.0012(9)
C29 0.0137(9) 0.0150(9) 0.0211(11) 0.0052(8) 0.0107(8) 0.0013(8)
C30 0.0102(8) 0.0148(9) 0.0198(10) 0.0059(8) 0.0059(8) 0.0011(7)
C31 0.0175(9) 0.0144(10) 0.0176(10) 0.0035(8) 0.0036(8) -0.0017(8)
C32 0.0237(10) 0.0120(9) 0.0159(10) 0.0019(8) 0.0056(8) 0.0035(8)
C33 0.0199(10) 0.0088(9) 0.0207(11) 0.0016(8) 0.0096(8) 0.0050(8)
C34 0.0184(9) 0.0110(9) 0.0203(11) 0.0058(8) 0.0068(8) 0.0067(8)
P35 0.0101(2) 0.0109(2) 0.0114(2) 0.00263(19) 0.00388(18) 0.00235(18)
C36 0.0118(8) 0.0133(9) 0.0145(10) 0.0065(8) 0.0053(7) 0.0042(7)
C37 0.0126(9) 0.0169(10) 0.0166(10) 0.0045(8) 0.0056(8) 0.0035(8)
C38 0.0205(10) 0.0249(11) 0.0180(11) 0.0058(9) 0.0108(8) 0.0074(9)
C39 0.0181(10) 0.0280(12) 0.0287(12) 0.0117(10) 0.0159(9) 0.0073(9)
C40 0.0117(9) 0.0224(11) 0.0305(12) 0.0108(10) 0.0087(9) 0.0024(8)
C41 0.0147(9) 0.0163(10) 0.0185(10) 0.0051(8) 0.0051(8) 0.0025(8)
C42 0.0117(8) 0.0131(9) 0.0152(10) 0.0051(8) 0.0033(7) 0.0028(7)
C43 0.0163(9) 0.0169(10) 0.0188(10) 0.0060(8) 0.0076(8) 0.0043(8)
C44 0.0192(10) 0.0177(10) 0.0276(12) 0.0087(9) 0.0093(9) 0.0085(8)
C45 0.0186(10) 0.0180(10) 0.0284(12) 0.0113(9) 0.0043(9) 0.0034(8)
C46 0.0188(10) 0.0218(11) 0.0188(11) 0.0089(9) 0.0056(8) 0.0009(8)
C47 0.0164(9) 0.0179(10) 0.0161(10) 0.0041(8) 0.0070(8) 0.0030(8)
C48 0.0142(9) 0.0134(9) 0.0116(9) 0.0025(8) 0.0043(7) 0.0008(7)
C49 0.0175(9) 0.0179(10) 0.0176(11) 0.0036(8) 0.0045(8) 0.0048(8)
C50 0.0164(10) 0.0265(11) 0.0163(11) 0.0056(9) -0.0003(8) 0.0005(9)
C51 0.0260(11) 0.0202(11) 0.0124(10) -0.0006(9) 0.0052(8) -0.0028(9)
C52 0.0223(10) 0.0150(10) 0.0200(11) 0.0010(8) 0.0099(9) 0.0009(8)
C53 0.0166(9) 0.0149(9) 0.0154(10) 0.0051(8) 0.0070(8) 0.0026(8)

loop_
_atom_type_symbol
_atom_type_description
_atom_type_scat_dispersion_real
_atom_type_scat_dispersion_imag
_atom_type_scat_source
C C 0.0033 0.0016 'International Tables Vol C Tables 4.2.6.8 and 6.1.1.4'
H H 0.0000 0.0000 'International Tables Vol C Tables 4.2.6.8 and 6.1.1.4'
B B 0.0013 0.0007 'International Tables Vol C Tables 4.2.6.8 and 6.1.1.4'
P P 0.1023 0.0942 'International Tables Vol C Tables 4.2.6.8 and 6.1.1.4'
Rh Rh -1.1178 0.9187 'International Tables Vol C Tables 4.2.6.8 and 6.1.1.4'

loop_
_geom_angle_atom_site_label_1
_geom_angle_atom_site_label_2
_geom_angle_atom_site_label_3
_geom_angle
_geom_angle_site_symmetry_1
_geom_angle_site_symmetry_3
_geom_angle_publ_flag
B3 C1 Rh2 63.44(9) . . ?
B3 C1 B5 113.52(15) . . ?
B3 C1 B6 107.36(15) . . ?
B4 C1 Rh2 122.04(12) . . ?
B4 C1 B3 64.69(12) . . ?
B4 C1 B5 61.75(12) . . ?
B4 C1 B6 111.93(16) . . ?
B5 C1 Rh2 120.93(12) . . ?
B5 C1 B6 63.03(13) . . ?
B6 C1 Rh2 63.06(9) . . ?
C13 C1 Rh2 111.05(12) . . ?
C13 C1 B3 119.21(16) . . ?
C13 C1 B4 115.57(16) . . ?
C13 C1 B5 117.67(16) . . ?
C13 C1 B6 123.59(16) . . ?
B3 Rh2 C1 43.94(7) . . ?
B3 Rh2 B6 78.47(8) . . ?
B3 Rh2 B7 49.36(8) . . ?
B3 Rh2 B11 81.67(8) . . ?
B3 Rh2 C33 166.17(8) . . ?
B6 Rh2 C1 45.08(7) . . ?
B6 Rh2 B7 81.05(8) . . ?
B6 Rh2 B11 48.94(8) . . ?
B6 Rh2 C33 88.66(8) . . ?
B7 Rh2 C1 79.16(7) . . ?
B7 Rh2 B11 46.94(8) . . ?
B11 Rh2 C1 79.76(7) . . ?
C29 Rh2 C1 113.19(7) . . ?
C29 Rh2 B3 93.45(8) . . ?
C29 Rh2 B6 153.60(8) . . ?
C29 Rh2 B7 112.77(8) . . ?
C29 Rh2 B11 155.39(8) . . ?
C29 Rh2 C33 95.95(8) . . ?
C29 Rh2 C34 79.02(8) . . ?
C30 Rh2 C1 149.17(7) . . ?
C30 Rh2 B3 113.66(8) . . ?
C30 Rh2 B6 165.73(8) . . ?
C30 Rh2 B7 100.92(8) . . ?
C30 Rh2 B11 123.00(8) . . ?
C30 Rh2 C29 37.95(7) . . ?
C30 Rh2 C33 79.79(7) . . ?
C30 Rh2 C34 86.43(8) . . ?
C33 Rh2 C1 122.50(7) . . ?
C33 Rh2 B7 133.96(8) . . ?
C33 Rh2 B11 93.76(8) . . ?
C34 Rh2 C1 99.56(7) . . ?
C34 Rh2 B3 136.16(8) . . ?
C34 Rh2 B6 89.46(8) . . ?
C34 Rh2 B7 167.78(8) . . ?
C34 Rh2 B11 120.84(8) . . ?
C34 Rh2 C33 37.33(7) . . ?
C1 B3 Rh2 72.62(10) . . ?
C1 B3 H3 122.4(11) . . ?
C1 B3 B4 57.35(12) . . ?
C1 B3 B7 110.42(15) . . ?
C1 B3 C8 102.46(14) . . ?
Rh2 B3 H3 121.8(11) . . ?
B4 B3 Rh2 123.78(13) . . ?
B4 B3 H3 106.6(11) . . ?
B4 B3 B7 106.74(15) . . ?
B7 B3 Rh2 66.61(10) . . ?
B7 B3 H3 126.7(11) . . ?
C8 B3 Rh2 118.65(13) . . ?
C8 B3 H3 112.0(11) . . ?
C8 B3 B4 57.15(12) . . ?
C8 B3 B7 58.30(11) . . ?
C1 B4 B3 57.96(12) . . ?
C1 B4 H4 123.5(11) . . ?
C1 B4 B5 59.88(12) . . ?
C1 B4 C8 105.46(15) . . ?
C1 B4 B9 107.95(15) . . ?
B3 B4 H4 118.5(11) . . ?
B5 B4 B3 106.71(15) . . ?
B5 B4 H4 126.3(11) . . ?
B5 B4 B9 59.98(13) . . ?
C8 B4 B3 60.32(12) . . ?
C8 B4 H4 120.1(11) . . ?
C8 B4 B5 106.37(16) . . ?
C8 B4 B9 60.09(12) . . ?
B9 B4 B3 109.16(15) . . ?
B9 B4 H4 122.5(11) . . ?
C1 B5 B4 58.37(12) . . ?
C1 B5 H5 120.0(11) . . ?
C1 B5 B6 59.21(12) . . ?
C1 B5 B9 107.11(15) . . ?
C1 B5 B10 107.36(15) . . ?
B4 B5 H5 119.8(11) . . ?
B4 B5 B6 106.23(15) . . ?
B4 B5 B9 60.43(13) . . ?
B4 B5 B10 107.79(16) . . ?
B6 B5 H5 123.1(11) . . ?
B9 B5 H5 122.5(11) . . ?
B9 B5 B6 108.12(16) . . ?
B9 B5 B10 60.17(13) . . ?
B10 B5 H5 124.9(11) . . ?
B10 B5 B6 60.41(13) . . ?
C1 B6 Rh2 71.85(10) . . ?
C1 B6 B5 57.76(12) . . ?
C1 B6 H6 119.8(11) . . ?
C1 B6 B10 105.15(15) . . ?
C1 B6 B11 110.60(15) . . ?
Rh2 B6 H6 111.5(11) . . ?
B5 B6 Rh2 124.17(13) . . ?
B5 B6 H6 113.3(11) . . ?
B5 B6 B11 107.63(15) . . ?
B10 B6 Rh2 120.82(13) . . ?
B10 B6 B5 59.09(13) . . ?
B10 B6 H6 118.9(11) . . ?
B10 B6 B11 58.46(12) . . ?
B11 B6 Rh2 67.60(10) . . ?
B11 B6 H6 126.5(11) . . ?
B3 B7 Rh2 64.03(10) . . ?
B3 B7 P35 123.80(13) . . ?
C8 B7 Rh2 116.73(12) . . ?
C8 B7 B3 58.74(11) . . ?
C8 B7 B11 104.86(14) . . ?
C8 B7 B12 58.21(11) . . ?
C8 B7 P35 116.24(13) . . ?
B11 B7 Rh2 67.39(10) . . ?
B11 B7 B3 106.28(15) . . ?
B11 B7 B12 59.87(12) . . ?
B11 B7 P35 126.33(14) . . ?
B12 B7 Rh2 120.60(13) . . ?
B12 B7 B3 106.17(14) . . ?
B12 B7 P35 115.75(14) . . ?
P35 B7 Rh2 116.52(10) . . ?
B4 C8 B3 62.54(12) . . ?
B4 C8 B7 115.10(15) . . ?
B4 C8 B9 61.25(12) . . ?
B4 C8 B12 112.81(15) . . ?
B7 C8 B3 62.97(12) . . ?
B9 C8 B3 111.87(15) . . ?
B9 C8 B7 113.18(14) . . ?
B12 C8 B3 112.50(14) . . ?
B12 C8 B7 61.89(12) . . ?
B12 C8 B9 61.80(12) . . ?
C20 C8 B3 118.86(15) . . ?
C20 C8 B4 113.10(15) . . ?
C20 C8 B7 122.52(15) . . ?
C20 C8 B9 116.39(15) . . ?
C20 C8 B12 122.19(16) . . ?
B4 B9 H9 120.5(12) . . ?
B4 B9 B10 107.55(16) . . ?
B4 B9 B12 108.29(15) . . ?
B5 B9 B4 59.59(13) . . ?
B5 B9 H9 126.2(12) . . ?
B5 B9 B10 60.70(13) . . ?
B5 B9 B12 109.19(16) . . ?
C8 B9 B4 58.66(12) . . ?
C8 B9 B5 104.97(15) . . ?
C8 B9 H9 119.6(12) . . ?
C8 B9 B10 104.34(14) . . ?
C8 B9 B12 58.93(11) . . ?
B10 B9 H9 126.4(12) . . ?
B10 B9 B12 59.91(12) . . ?
B12 B9 H9 118.7(12) . . ?
B5 B10 B6 60.50(13) . . ?
B5 B10 H10 120.3(11) . . ?
B5 B10 B11 111.66(16) . . ?
B6 B10 H10 120.8(11) . . ?
B9 B10 B5 59.13(13) . . ?
B9 B10 B6 107.37(16) . . ?
B9 B10 H10 122.4(11) . . ?
B9 B10 B11 110.16(15) . . ?
B9 B10 B12 60.42(12) . . ?
B11 B10 B6 61.97(13) . . ?
B11 B10 H10 119.1(11) . . ?
B12 B10 B5 108.34(15) . . ?
B12 B10 B6 108.27(15) . . ?
B12 B10 H10 122.7(11) . . ?
B12 B10 B11 60.50(12) . . ?
Rh2 B11 H11 118.4(11) . . ?
B6 B11 Rh2 63.46(10) . . ?
B6 B11 H11 124.9(11) . . ?
B7 B11 Rh2 65.67(10) . . ?
B7 B11 B6 104.43(15) . . ?
B7 B11 H11 127.2(10) . . ?
B7 B11 B12 60.26(12) . . ?
B10 B11 Rh2 118.07(14) . . ?
B10 B11 B6 59.57(12) . . ?
B10 B11 B7 107.23(15) . . ?
B10 B11 H11 112.9(10) . . ?
B10 B11 B12 59.53(12) . . ?
B12 B11 Rh2 119.42(13) . . ?
B12 B11 B6 105.69(15) . . ?
B12 B11 H11 115.1(11) . . ?
B7 B12 H12 120.3(11) . . ?
C8 B12 B7 59.89(12) . . ?
C8 B12 B9 59.27(12) . . ?
C8 B12 B10 104.42(15) . . ?
C8 B12 B11 106.16(16) . . ?
C8 B12 H12 119.0(11) . . ?
B9 B12 B7 109.46(16) . . ?
B9 B12 B11 109.13(16) . . ?
B9 B12 H12 118.2(12) . . ?
B10 B12 B7 107.27(16) . . ?
B10 B12 B9 59.67(12) . . ?
B10 B12 B11 59.98(12) . . ?
B10 B12 H12 126.7(11) . . ?
B11 B12 B7 59.87(12) . . ?
B11 B12 H12 126.2(12) . . ?
C1 C13 H13A 108.6 . . ?
C1 C13 H13B 108.6 . . ?
H13A C13 H13B 107.5 . . ?
C14 C13 C1 114.85(16) . . ?
C14 C13 H13A 108.6 . . ?
C14 C13 H13B 108.6 . . ?
C15 C14 C13 120.85(18) . . ?
C19 C14 C13 120.76(18) . . ?
C19 C14 C15 118.24(19) . . ?
C14 C15 H15 119.7 . . ?
C16 C15 C14 120.6(2) . . ?
C16 C15 H15 119.7 . . ?
C15 C16 H16 120.0 . . ?
C17 C16 C15 120.1(2) . . ?
C17 C16 H16 120.0 . . ?
C16 C17 H17 120.0 . . ?
C18 C17 C16 120.1(2) . . ?
C18 C17 H17 120.0 . . ?
C17 C18 H18 120.3 . . ?
C17 C18 C19 119.4(2) . . ?
C19 C18 H18 120.3 . . ?
C14 C19 C18 121.6(2) . . ?
C14 C19 H19 119.2 . . ?
C18 C19 H19 119.2 . . ?
C8 C20 H20A 108.4 . . ?
C8 C20 H20B 108.4 . . ?
H20A C20 H20B 107.5 . . ?
C21 C20 C8 115.30(15) . . ?
C21 C20 H20A 108.4 . . ?
C21 C20 H20B 108.4 . . ?
C22 C21 C20 120.57(19) . . ?
C22 C21 C26 118.38(19) . . ?
C26 C21 C20 121.05(18) . . ?
C21 C22 H22 119.5 . . ?
C21 C22 C23 121.0(2) . . ?
C23 C22 H22 119.5 . . ?
C22 C23 H23 120.1 . . ?
C24 C23 C22 119.9(2) . . ?
C24 C23 H23 120.1 . . ?
C23 C24 H24 120.1 . . ?
C25 C24 C23 119.7(2) . . ?
C25 C24 H24 120.1 . . ?
C24 C25 H25 120.0 . . ?
C24 C25 C26 120.0(2) . . ?
C26 C25 H25 120.0 . . ?
C21 C26 H26 119.5 . . ?
C25 C26 C21 121.0(2) . . ?
C25 C26 H26 119.5 . . ?
H27A C27 H27B 108.1 . . ?
C28 C27 H27A 109.5 . . ?
C28 C27 H27B 109.5 . . ?
C34 C27 H27A 109.5 . . ?
C34 C27 H27B 109.5 . . ?
C34 C27 C28 110.72(17) . . ?
C27 C28 H28A 109.2 . . ?
C27 C28 H28B 109.2 . . ?
H28A C28 H28B 107.9 . . ?
C29 C28 C27 111.93(17) . . ?
C29 C28 H28A 109.2 . . ?
C29 C28 H28B 109.2 . . ?
Rh2 C29 H29 114.1 . . ?
C28 C29 Rh2 111.69(13) . . ?
C28 C29 H29 114.1 . . ?
C30 C29 Rh2 70.76(11) . . ?
C30 C29 C28 124.32(18) . . ?
C30 C29 H29 114.1 . . ?
Rh2 C30 H30 113.0 . . ?
C29 C30 Rh2 71.28(11) . . ?
C29 C30 H30 113.0 . . ?
C29 C30 C31 125.25(18) . . ?
C31 C30 Rh2 114.55(13) . . ?
C31 C30 H30 113.0 . . ?
C30 C31 H31A 108.9 . . ?
C30 C31 H31B 108.9 . . ?
C30 C31 C32 113.46(16) . . ?
H31A C31 H31B 107.7 . . ?
C32 C31 H31A 108.9 . . ?
C32 C31 H31B 108.9 . . ?
C31 C32 H32A 109.1 . . ?
C31 C32 H32B 109.1 . . ?
H32A C32 H32B 107.8 . . ?
C33 C32 C31 112.61(16) . . ?
C33 C32 H32A 109.1 . . ?
C33 C32 H32B 109.1 . . ?
Rh2 C33 H33 114.5 . . ?
C32 C33 Rh2 112.61(13) . . ?
C32 C33 H33 114.5 . . ?
C34 C33 Rh2 70.77(11) . . ?
C34 C33 C32 122.28(19) . . ?
C34 C33 H33 114.5 . . ?
Rh2 C34 H34 113.4 . . ?
C27 C34 Rh2 115.18(13) . . ?
C27 C34 H34 113.4 . . ?
C33 C34 Rh2 71.89(11) . . ?
C33 C34 C27 123.08(18) . . ?
C33 C34 H34 113.4 . . ?
C36 P35 B7 112.57(9) . . ?
C36 P35 C42 104.32(9) . . ?
C42 P35 B7 117.49(9) . . ?
C48 P35 B7 113.54(9) . . ?
C48 P35 C36 107.81(9) . . ?
C48 P35 C42 99.86(9) . . ?
C37 C36 P35 119.84(14) . . ?
C37 C36 C41 118.82(18) . . ?
C41 C36 P35 121.23(15) . . ?
C36 C37 H37 119.7 . . ?
C38 C37 C36 120.70(18) . . ?
C38 C37 H37 119.7 . . ?
C37 C38 H38 120.1 . . ?
C39 C38 C37 119.9(2) . . ?
C39 C38 H38 120.1 . . ?
C38 C39 H39 120.0 . . ?
C40 C39 C38 119.9(2) . . ?
C40 C39 H39 120.0 . . ?
C39 C40 H40 119.7 . . ?
C39 C40 C41 120.55(19) . . ?
C41 C40 H40 119.7 . . ?
C36 C41 H41 119.9 . . ?
C40 C41 C36 120.13(19) . . ?
C40 C41 H41 119.9 . . ?
C43 C42 P35 121.82(16) . . ?
C43 C42 C47 119.35(19) . . ?
C47 C42 P35 118.72(15) . . ?
C42 C43 H43 119.9 . . ?
C44 C43 C42 120.2(2) . . ?
C44 C43 H43 119.9 . . ?
C43 C44 H44 119.9 . . ?
C45 C44 C43 120.14(19) . . ?
C45 C44 H44 119.9 . . ?
C44 C45 H45 120.0 . . ?
C44 C45 C46 120.0(2) . . ?
C46 C45 H45 120.0 . . ?
C45 C46 H46 119.9 . . ?
C47 C46 C45 120.1(2) . . ?
C47 C46 H46 119.9 . . ?
C42 C47 H47 119.9 . . ?
C46 C47 C42 120.24(19) . . ?
C46 C47 H47 119.9 . . ?
C49 C48 P35 117.88(15) . . ?
C53 C48 P35 123.28(15) . . ?
C53 C48 C49 118.80(18) . . ?
C48 C49 H49 119.5 . . ?
C50 C49 C48 120.94(19) . . ?
C50 C49 H49 119.5 . . ?
C49 C50 H50 120.2 . . ?
C49 C50 C51 119.6(2) . . ?
C51 C50 H50 120.2 . . ?
C50 C51 H51 120.0 . . ?
C50 C51 C52 120.04(19) . . ?
C52 C51 H51 120.0 . . ?
C51 C52 H52 119.8 . . ?
C53 C52 C51 120.4(2) . . ?
C53 C52 H52 119.8 . . ?
C48 C53 H53 119.9 . . ?
C52 C53 C48 120.19(19) . . ?
C52 C53 H53 119.9 . . ?

loop_
_geom_bond_atom_site_label_1
_geom_bond_atom_site_label_2
_geom_bond_distance
_geom_bond_site_symmetry_2
_geom_bond_publ_flag
C1 Rh2 2.3258(19) . ?
C1 B3 1.691(3) . ?
C1 B4 1.680(3) . ?
C1 B5 1.706(3) . ?
C1 B6 1.733(3) . ?
C1 C13 1.547(3) . ?
Rh2 B3 2.180(2) . ?
Rh2 B6 2.182(2) . ?
Rh2 B7 2.226(2) . ?
Rh2 B11 2.255(2) . ?
Rh2 C29 2.1689(19) . ?
Rh2 C30 2.1622(18) . ?
Rh2 C33 2.1861(18) . ?
Rh2 C34 2.1717(19) . ?
B3 H3 1.08(2) . ?
B3 B4 1.803(3) . ?
B3 B7 1.840(3) . ?
B3 C8 1.766(3) . ?
B4 H4 1.11(2) . ?
B4 B5 1.738(3) . ?
B4 C8 1.707(3) . ?
B4 B9 1.753(3) . ?
B5 H5 1.08(2) . ?
B5 B6 1.798(3) . ?
B5 B9 1.745(3) . ?
B5 B10 1.773(3) . ?
B6 H6 1.14(2) . ?
B6 B10 1.797(3) . ?
B6 B11 1.839(3) . ?
B7 C8 1.757(3) . ?
B7 B11 1.785(3) . ?
B7 B12 1.792(3) . ?
B7 P35 1.964(2) . ?
C8 B9 1.733(3) . ?
C8 B12 1.727(3) . ?
C8 C20 1.552(2) . ?
B9 H9 1.06(2) . ?
B9 B10 1.763(3) . ?
B9 B12 1.777(3) . ?
B10 H10 1.08(2) . ?
B10 B11 1.776(3) . ?
B10 B12 1.768(3) . ?
B11 H11 1.11(2) . ?
B11 B12 1.785(3) . ?
B12 H12 1.07(2) . ?
C13 H13A 0.9900 . ?
C13 H13B 0.9900 . ?
C13 C14 1.512(3) . ?
C14 C15 1.393(3) . ?
C14 C19 1.382(3) . ?
C15 H15 0.9500 . ?
C15 C16 1.393(3) . ?
C16 H16 0.9500 . ?
C16 C17 1.382(3) . ?
C17 H17 0.9500 . ?
C17 C18 1.380(3) . ?
C18 H18 0.9500 . ?
C18 C19 1.392(3) . ?
C19 H19 0.9500 . ?
C20 H20A 0.9900 . ?
C20 H20B 0.9900 . ?
C20 C21 1.515(3) . ?
C21 C22 1.391(3) . ?
C21 C26 1.391(3) . ?
C22 H22 0.9500 . ?
C22 C23 1.392(3) . ?
C23 H23 0.9500 . ?
C23 C24 1.389(3) . ?
C24 H24 0.9500 . ?
C24 C25 1.385(3) . ?
C25 H25 0.9500 . ?
C25 C26 1.389(3) . ?
C26 H26 0.9500 . ?
C27 H27A 0.9900 . ?
C27 H27B 0.9900 . ?
C27 C28 1.531(3) . ?
C27 C34 1.523(3) . ?
C28 H28A 0.9900 . ?
C28 H28B 0.9900 . ?
C28 C29 1.513(3) . ?
C29 H29 1.0000 . ?
C29 C30 1.408(3) . ?
C30 H30 1.0000 . ?
C30 C31 1.529(3) . ?
C31 H31A 0.9900 . ?
C31 H31B 0.9900 . ?
C31 C32 1.540(3) . ?
C32 H32A 0.9900 . ?
C32 H32B 0.9900 . ?
C32 C33 1.509(3) . ?
C33 H33 1.0000 . ?
C33 C34 1.395(3) . ?
C34 H34 1.0000 . ?
P35 C36 1.818(2) . ?
P35 C42 1.818(2) . ?
P35 C48 1.8182(19) . ?
C36 C37 1.396(3) . ?
C36 C41 1.396(3) . ?
C37 H37 0.9500 . ?
C37 C38 1.389(3) . ?
C38 H38 0.9500 . ?
C38 C39 1.385(3) . ?
C39 H39 0.9500 . ?
C39 C40 1.382(3) . ?
C40 H40 0.9500 . ?
C40 C41 1.388(3) . ?
C41 H41 0.9500 . ?
C42 C43 1.394(3) . ?
C42 C47 1.396(3) . ?
C43 H43 0.9500 . ?
C43 C44 1.390(3) . ?
C44 H44 0.9500 . ?
C44 C45 1.381(3) . ?
C45 H45 0.9500 . ?
C45 C46 1.394(3) . ?
C46 H46 0.9500 . ?
C46 C47 1.382(3) . ?
C47 H47 0.9500 . ?
C48 C49 1.401(3) . ?
C48 C53 1.389(3) . ?
C49 H49 0.9500 . ?
C49 C50 1.381(3) . ?
C50 H50 0.9500 . ?
C50 C51 1.385(3) . ?
C51 H51 0.9500 . ?
C51 C52 1.386(3) . ?
C52 H52 0.9500 . ?
C52 C53 1.386(3) . ?
C53 H53 0.9500 . ?

loop_
_geom_torsion_atom_site_label_1
_geom_torsion_atom_site_label_2
_geom_torsion_atom_site_label_3
_geom_torsion_atom_site_label_4
_geom_torsion
_geom_torsion_site_symmetry_1
_geom_torsion_site_symmetry_2
_geom_torsion_site_symmetry_3
_geom_torsion_site_symmetry_4
_geom_torsion_publ_flag
C1 B3 B4 B5 -36.30(15) . . . . ?
C1 B3 B4 C8 -135.95(16) . . . . ?
C1 B3 B4 B9 -99.64(16) . . . . ?
C1 B3 B7 Rh2 -59.45(12) . . . . ?
C1 B3 B7 C8 92.32(15) . . . . ?
C1 B3 B7 B11 -5.4(2) . . . . ?
C1 B3 B7 B12 57.18(18) . . . . ?
C1 B3 B7 P35 -165.21(13) . . . . ?
C1 B3 C8 B4 36.84(13) . . . . ?
C1 B3 C8 B7 -106.48(15) . . . . ?
C1 B3 C8 B9 -0.73(19) . . . . ?
C1 B3 C8 B12 -68.09(18) . . . . ?
C1 B3 C8 C20 139.46(16) . . . . ?
C1 B4 B5 B6 -36.34(15) . . . . ?
C1 B4 B5 B9 -138.31(16) . . . . ?
C1 B4 B5 B10 -99.81(16) . . . . ?
C1 B4 C8 B3 -37.70(13) . . . . ?
C1 B4 C8 B7 -1.7(2) . . . . ?
C1 B4 C8 B9 102.11(16) . . . . ?
C1 B4 C8 B12 66.74(19) . . . . ?
C1 B4 C8 C20 -149.40(15) . . . . ?
C1 B4 B9 B5 37.21(14) . . . . ?
C1 B4 B9 C8 -97.87(16) . . . . ?
C1 B4 B9 B10 -1.46(19) . . . . ?
C1 B4 B9 B12 -64.76(19) . . . . ?
C1 B5 B6 Rh2 -29.17(15) . . . . ?
C1 B5 B6 B10 -137.55(16) . . . . ?
C1 B5 B6 B11 -103.65(16) . . . . ?
C1 B5 B9 B4 -36.34(14) . . . . ?
C1 B5 B9 C8 2.29(19) . . . . ?
C1 B5 B9 B10 100.57(16) . . . . ?
C1 B5 B9 B12 64.09(19) . . . . ?
C1 B5 B10 B6 37.41(14) . . . . ?
C1 B5 B10 B9 -100.14(16) . . . . ?
C1 B5 B10 B11 1.1(2) . . . . ?
C1 B5 B10 B12 -63.66(19) . . . . ?
C1 B6 B10 B5 -36.26(13) . . . . ?
C1 B6 B10 B9 1.12(19) . . . . ?
C1 B6 B10 B11 105.15(15) . . . . ?
C1 B6 B10 B12 64.92(18) . . . . ?
C1 B6 B11 Rh2 59.01(12) . . . . ?
C1 B6 B11 B7 6.2(2) . . . . ?
C1 B6 B11 B10 -95.57(16) . . . . ?
C1 B6 B11 B12 -56.45(19) . . . . ?
C1 C13 C14 C15 84.1(2) . . . . ?
C1 C13 C14 C19 -91.3(2) . . . . ?
Rh2 C1 B3 B4 153.19(13) . . . . ?
Rh2 C1 B3 B7 55.92(12) . . . . ?
Rh2 C1 B3 C8 116.44(13) . . . . ?
Rh2 C1 B4 B3 -28.43(13) . . . . ?
Rh2 C1 B4 B5 110.62(15) . . . . ?
Rh2 C1 B4 C8 10.4(2) . . . . ?
Rh2 C1 B4 B9 73.36(17) . . . . ?
Rh2 C1 B5 B4 -112.34(15) . . . . ?
Rh2 C1 B5 B6 26.17(13) . . . . ?
Rh2 C1 B5 B9 -75.09(17) . . . . ?
Rh2 C1 B5 B10 -11.8(2) . . . . ?
Rh2 C1 B6 B5 -154.89(13) . . . . ?
Rh2 C1 B6 B10 -118.02(14) . . . . ?
Rh2 C1 B6 B11 -56.52(12) . . . . ?
Rh2 C1 C13 C14 -142.48(14) . . . . ?
Rh2 B3 B4 C1 31.19(15) . . . . ?
Rh2 B3 B4 B5 -5.1(2) . . . . ?
Rh2 B3 B4 C8 -104.75(16) . . . . ?
Rh2 B3 B4 B9 -68.4(2) . . . . ?
Rh2 B3 B7 C8 151.77(12) . . . . ?
Rh2 B3 B7 B11 54.00(12) . . . . ?
Rh2 B3 B7 B12 116.63(13) . . . . ?
Rh2 B3 B7 P35 -105.76(14) . . . . ?
Rh2 B3 C8 B4 113.66(15) . . . . ?
Rh2 B3 C8 B7 -29.65(12) . . . . ?
Rh2 B3 C8 B9 76.10(17) . . . . ?
Rh2 B3 C8 B12 8.7(2) . . . . ?
Rh2 B3 C8 C20 -143.72(14) . . . . ?
Rh2 B6 B10 B5 -113.89(16) . . . . ?
Rh2 B6 B10 B9 -76.51(18) . . . . ?
Rh2 B6 B10 B11 27.52(14) . . . . ?
Rh2 B6 B10 B12 -12.7(2) . . . . ?
Rh2 B6 B11 B7 -52.84(11) . . . . ?
Rh2 B6 B11 B10 -154.58(13) . . . . ?
Rh2 B6 B11 B12 -115.47(13) . . . . ?
Rh2 B7 C8 B3 28.43(12) . . . . ?
Rh2 B7 C8 B4 -7.4(2) . . . . ?
Rh2 B7 C8 B9 -75.24(17) . . . . ?
Rh2 B7 C8 B12 -111.00(15) . . . . ?
Rh2 B7 C8 C20 136.94(15) . . . . ?
Rh2 B7 B11 B6 51.49(11) . . . . ?
Rh2 B7 B11 B10 113.60(14) . . . . ?
Rh2 B7 B11 B12 151.54(13) . . . . ?
Rh2 B7 B12 C8 104.38(15) . . . . ?
Rh2 B7 B12 B9 70.62(18) . . . . ?
Rh2 B7 B12 B10 7.4(2) . . . . ?
Rh2 B7 B12 B11 -30.73(14) . . . . ?
Rh2 B11 B12 B7 29.90(13) . . . . ?
Rh2 B11 B12 C8 -9.57(19) . . . . ?
Rh2 B11 B12 B9 -72.01(18) . . . . ?
Rh2 B11 B12 B10 -107.15(16) . . . . ?
Rh2 C29 C30 C31 -107.32(18) . . . . ?
Rh2 C30 C31 C32 6.6(2) . . . . ?
Rh2 C33 C34 C27 -108.73(18) . . . . ?
B3 C1 B4 B5 139.04(16) . . . . ?
B3 C1 B4 C8 38.81(14) . . . . ?
B3 C1 B4 B9 101.79(16) . . . . ?
B3 C1 B5 B4 -40.26(16) . . . . ?
B3 C1 B5 B6 98.26(17) . . . . ?
B3 C1 B5 B9 -3.0(2) . . . . ?
B3 C1 B5 B10 60.31(19) . . . . ?
B3 C1 B6 Rh2 46.82(12) . . . . ?
B3 C1 B6 B5 -108.06(16) . . . . ?
B3 C1 B6 B10 -71.20(17) . . . . ?
B3 C1 B6 B11 -9.7(2) . . . . ?
B3 C1 C13 C14 147.01(17) . . . . ?
B3 B4 B5 C1 35.46(14) . . . . ?
B3 B4 B5 B6 -0.9(2) . . . . ?
B3 B4 B5 B9 -102.85(17) . . . . ?
B3 B4 B5 B10 -64.3(2) . . . . ?
B3 B4 C8 B7 35.99(15) . . . . ?
B3 B4 C8 B9 139.81(15) . . . . ?
B3 B4 C8 B12 104.44(16) . . . . ?
B3 B4 C8 C20 -111.70(17) . . . . ?
B3 B4 B9 B5 98.67(17) . . . . ?
B3 B4 B9 C8 -36.41(14) . . . . ?
B3 B4 B9 B10 60.00(19) . . . . ?
B3 B4 B9 B12 -3.3(2) . . . . ?
B3 B7 C8 B4 -35.83(15) . . . . ?
B3 B7 C8 B9 -103.67(17) . . . . ?
B3 B7 C8 B12 -139.43(15) . . . . ?
B3 B7 C8 C20 108.51(19) . . . . ?
B3 B7 B11 Rh2 -51.99(11) . . . . ?
B3 B7 B11 B6 -0.50(18) . . . . ?
B3 B7 B11 B10 61.62(19) . . . . ?
B3 B7 B11 B12 99.56(15) . . . . ?
B3 B7 B12 C8 35.37(13) . . . . ?
B3 B7 B12 B9 1.61(19) . . . . ?
B3 B7 B12 B10 -61.58(18) . . . . ?
B3 B7 B12 B11 -99.74(16) . . . . ?
B3 C8 B9 B4 38.10(15) . . . . ?
B3 C8 B9 B5 -0.98(19) . . . . ?
B3 C8 B9 B10 -63.94(19) . . . . ?
B3 C8 B9 B12 -104.64(16) . . . . ?
B3 C8 B12 B7 -38.83(14) . . . . ?
B3 C8 B12 B9 103.61(16) . . . . ?
B3 C8 B12 B10 63.02(18) . . . . ?
B3 C8 B12 B11 0.62(19) . . . . ?
B3 C8 C20 C21 -155.71(16) . . . . ?
B4 C1 B3 Rh2 -153.19(13) . . . . ?
B4 C1 B3 B7 -97.27(16) . . . . ?
B4 C1 B3 C8 -36.74(13) . . . . ?
B4 C1 B5 B6 138.52(16) . . . . ?
B4 C1 B5 B9 37.25(15) . . . . ?
B4 C1 B5 B10 100.57(17) . . . . ?
B4 C1 B6 Rh2 115.91(13) . . . . ?
B4 C1 B6 B5 -38.98(15) . . . . ?
B4 C1 B6 B10 -2.11(19) . . . . ?
B4 C1 B6 B11 59.39(19) . . . . ?
B4 C1 C13 C14 73.0(2) . . . . ?
B4 B3 B7 Rh2 -120.16(13) . . . . ?
B4 B3 B7 C8 31.61(13) . . . . ?
B4 B3 B7 B11 -66.16(18) . . . . ?
B4 B3 B7 B12 -3.53(19) . . . . ?
B4 B3 B7 P35 134.08(15) . . . . ?
B4 B3 C8 B7 -143.31(15) . . . . ?
B4 B3 C8 B9 -37.57(14) . . . . ?
B4 B3 C8 B12 -104.93(16) . . . . ?
B4 B3 C8 C20 102.62(18) . . . . ?
B4 B5 B6 C1 35.97(15) . . . . ?
B4 B5 B6 Rh2 6.8(2) . . . . ?
B4 B5 B6 B10 -101.58(17) . . . . ?
B4 B5 B6 B11 -67.68(19) . . . . ?
B4 B5 B9 C8 38.63(14) . . . . ?
B4 B5 B9 B10 136.91(16) . . . . ?
B4 B5 B9 B12 100.43(16) . . . . ?
B4 B5 B10 B6 98.93(16) . . . . ?
B4 B5 B10 B9 -38.62(15) . . . . ?
B4 B5 B10 B11 62.6(2) . . . . ?
B4 B5 B10 B12 -2.1(2) . . . . ?
B4 C8 B9 B5 -39.08(14) . . . . ?
B4 C8 B9 B10 -102.04(17) . . . . ?
B4 C8 B9 B12 -142.74(16) . . . . ?
B4 C8 B12 B7 -107.28(16) . . . . ?
B4 C8 B12 B9 35.16(15) . . . . ?
B4 C8 B12 B10 -5.4(2) . . . . ?
B4 C8 B12 B11 -67.83(18) . . . . ?
B4 C8 C20 C21 -85.4(2) . . . . ?
B4 B9 B10 B5 38.17(14) . . . . ?
B4 B9 B10 B6 0.17(19) . . . . ?
B4 B9 B10 B11 -65.6(2) . . . . ?
B4 B9 B10 B12 -101.38(16) . . . . ?
B4 B9 B12 B7 1.0(2) . . . . ?
B4 B9 B12 C8 -33.00(14) . . . . ?
B4 B9 B12 B10 100.10(17) . . . . ?
B4 B9 B12 B11 64.84(19) . . . . ?
B5 C1 B3 Rh2 -114.15(14) . . . . ?
B5 C1 B3 B4 39.03(15) . . . . ?
B5 C1 B3 B7 -58.24(19) . . . . ?
B5 C1 B3 C8 2.29(19) . . . . ?
B5 C1 B4 B3 -139.04(16) . . . . ?
B5 C1 B4 C8 -100.23(16) . . . . ?
B5 C1 B4 B9 -37.25(15) . . . . ?
B5 C1 B6 Rh2 154.89(13) . . . . ?
B5 C1 B6 B10 36.87(14) . . . . ?
B5 C1 B6 B11 98.37(17) . . . . ?
B5 C1 C13 C14 3.0(2) . . . . ?
B5 B4 C8 B3 -100.23(16) . . . . ?
B5 B4 C8 B7 -64.24(19) . . . . ?
B5 B4 C8 B9 39.58(14) . . . . ?
B5 B4 C8 B12 4.2(2) . . . . ?
B5 B4 C8 C20 148.08(16) . . . . ?
B5 B4 B9 C8 -135.08(16) . . . . ?
B5 B4 B9 B10 -38.67(14) . . . . ?
B5 B4 B9 B12 -101.97(17) . . . . ?
B5 B6 B10 B9 37.38(14) . . . . ?
B5 B6 B10 B11 141.41(15) . . . . ?
B5 B6 B10 B12 101.18(16) . . . . ?
B5 B6 B11 Rh2 120.42(14) . . . . ?
B5 B6 B11 B7 67.58(18) . . . . ?
B5 B6 B11 B10 -34.16(14) . . . . ?
B5 B6 B11 B12 4.96(19) . . . . ?
B5 B9 B10 B6 -37.99(14) . . . . ?
B5 B9 B10 B11 -103.80(18) . . . . ?
B5 B9 B10 B12 -139.54(16) . . . . ?
B5 B9 B12 B7 -62.29(19) . . . . ?
B5 B9 B12 C8 -96.30(16) . . . . ?
B5 B9 B12 B10 36.81(15) . . . . ?
B5 B9 B12 B11 1.5(2) . . . . ?
B5 B10 B11 Rh2 9.9(2) . . . . ?
B5 B10 B11 B6 35.74(15) . . . . ?
B5 B10 B11 B7 -61.2(2) . . . . ?
B5 B10 B11 B12 -99.46(17) . . . . ?
B5 B10 B12 B7 66.92(18) . . . . ?
B5 B10 B12 C8 4.5(2) . . . . ?
B5 B10 B12 B9 -35.93(15) . . . . ?
B5 B10 B12 B11 105.02(17) . . . . ?
B6 C1 B3 Rh2 -46.62(12) . . . . ?
B6 C1 B3 B4 106.56(16) . . . . ?
B6 C1 B3 B7 9.30(19) . . . . ?
B6 C1 B3 C8 69.82(17) . . . . ?
B6 C1 B4 B3 -99.52(16) . . . . ?
B6 C1 B4 B5 39.53(15) . . . . ?
B6 C1 B4 C8 -60.71(18) . . . . ?
B6 C1 B4 B9 2.3(2) . . . . ?
B6 C1 B5 B4 -138.52(16) . . . . ?
B6 C1 B5 B9 -101.26(17) . . . . ?
B6 C1 B5 B10 -37.95(14) . . . . ?
B6 C1 C13 C14 -71.6(2) . . . . ?
B6 B5 B9 B4 -98.77(16) . . . . ?
B6 B5 B9 C8 -60.14(18) . . . . ?
B6 B5 B9 B10 38.14(14) . . . . ?
B6 B5 B9 B12 1.7(2) . . . . ?
B6 B5 B10 B9 -137.55(15) . . . . ?
B6 B5 B10 B11 -36.32(15) . . . . ?
B6 B5 B10 B12 -101.07(16) . . . . ?
B6 B10 B11 Rh2 -25.80(13) . . . . ?
B6 B10 B11 B7 -96.92(16) . . . . ?
B6 B10 B11 B12 -135.19(16) . . . . ?
B6 B10 B12 B7 2.8(2) . . . . ?
B6 B10 B12 C8 -59.64(18) . . . . ?
B6 B10 B12 B9 -100.03(17) . . . . ?
B6 B10 B12 B11 40.92(15) . . . . ?
B6 B11 B12 B7 97.91(16) . . . . ?
B6 B11 B12 C8 58.45(18) . . . . ?
B6 B11 B12 B9 -4.00(19) . . . . ?
B6 B11 B12 B10 -39.14(14) . . . . ?
B7 B3 B4 C1 103.89(16) . . . . ?
B7 B3 B4 B5 67.59(19) . . . . ?
B7 B3 B4 C8 -32.06(13) . . . . ?
B7 B3 B4 B9 4.3(2) . . . . ?
B7 B3 C8 B4 143.31(15) . . . . ?
B7 B3 C8 B9 105.75(16) . . . . ?
B7 B3 C8 B12 38.39(14) . . . . ?
B7 B3 C8 C20 -114.07(18) . . . . ?
B7 C8 B9 B4 106.94(17) . . . . ?
B7 C8 B9 B5 67.86(19) . . . . ?
B7 C8 B9 B10 4.9(2) . . . . ?
B7 C8 B9 B12 -35.80(15) . . . . ?
B7 C8 B12 B9 142.44(16) . . . . ?
B7 C8 B12 B10 101.85(16) . . . . ?
B7 C8 B12 B11 39.46(14) . . . . ?
B7 C8 C20 C21 129.60(18) . . . . ?
B7 B11 B12 C8 -39.47(14) . . . . ?
B7 B11 B12 B9 -101.91(16) . . . . ?
B7 B11 B12 B10 -137.05(16) . . . . ?
B7 P35 C36 C37 -46.15(19) . . . . ?
B7 P35 C36 C41 137.71(16) . . . . ?
B7 P35 C42 C43 112.36(17) . . . . ?
B7 P35 C42 C47 -71.39(18) . . . . ?
B7 P35 C48 C49 166.87(16) . . . . ?
B7 P35 C48 C53 -10.8(2) . . . . ?
C8 B3 B4 C1 135.95(16) . . . . ?
C8 B3 B4 B5 99.65(17) . . . . ?
C8 B3 B4 B9 36.31(14) . . . . ?
C8 B3 B7 Rh2 -151.77(12) . . . . ?
C8 B3 B7 B11 -97.77(15) . . . . ?
C8 B3 B7 B12 -35.14(13) . . . . ?
C8 B3 B7 P35 102.47(16) . . . . ?
C8 B4 B5 C1 98.67(16) . . . . ?
C8 B4 B5 B6 62.33(19) . . . . ?
C8 B4 B5 B9 -39.63(14) . . . . ?
C8 B4 B5 B10 -1.1(2) . . . . ?
C8 B4 B9 B5 135.08(16) . . . . ?
C8 B4 B9 B10 96.41(16) . . . . ?
C8 B4 B9 B12 33.11(14) . . . . ?
C8 B7 B11 Rh2 -113.18(13) . . . . ?
C8 B7 B11 B6 -61.69(17) . . . . ?
C8 B7 B11 B10 0.4(2) . . . . ?
C8 B7 B11 B12 38.36(14) . . . . ?
C8 B7 B12 B9 -33.76(14) . . . . ?
C8 B7 B12 B10 -96.96(16) . . . . ?
C8 B7 B12 B11 -135.11(16) . . . . ?
C8 B9 B10 B5 99.34(16) . . . . ?
C8 B9 B10 B6 61.35(18) . . . . ?
C8 B9 B10 B11 -4.5(2) . . . . ?
C8 B9 B10 B12 -40.20(14) . . . . ?
C8 B9 B12 B7 34.01(14) . . . . ?
C8 B9 B12 B10 133.11(16) . . . . ?
C8 B9 B12 B11 97.84(16) . . . . ?
C8 C20 C21 C22 93.4(2) . . . . ?
C8 C20 C21 C26 -86.1(2) . . . . ?
B9 B4 B5 C1 138.31(16) . . . . ?
B9 B4 B5 B6 101.96(17) . . . . ?
B9 B4 B5 B10 38.50(15) . . . . ?
B9 B4 C8 B3 -139.81(15) . . . . ?
B9 B4 C8 B7 -103.82(16) . . . . ?
B9 B4 C8 B12 -35.37(15) . . . . ?
B9 B4 C8 C20 108.49(17) . . . . ?
B9 B5 B6 C1 99.52(16) . . . . ?
B9 B5 B6 Rh2 70.3(2) . . . . ?
B9 B5 B6 B10 -38.03(14) . . . . ?
B9 B5 B6 B11 -4.1(2) . . . . ?
B9 B5 B10 B6 137.55(15) . . . . ?
B9 B5 B10 B11 101.22(16) . . . . ?
B9 B5 B10 B12 36.48(15) . . . . ?
B9 C8 B12 B7 -142.44(16) . . . . ?
B9 C8 B12 B10 -40.59(14) . . . . ?
B9 C8 B12 B11 -102.99(16) . . . . ?
B9 C8 C20 C21 -17.3(2) . . . . ?
B9 B10 B11 Rh2 73.69(18) . . . . ?
B9 B10 B11 B6 99.49(17) . . . . ?
B9 B10 B11 B7 2.6(2) . . . . ?
B9 B10 B11 B12 -35.71(16) . . . . ?
B9 B10 B12 B7 102.84(16) . . . . ?
B9 B10 B12 C8 40.39(14) . . . . ?
B9 B10 B12 B11 140.95(17) . . . . ?
B10 B5 B6 C1 137.55(16) . . . . ?
B10 B5 B6 Rh2 108.38(17) . . . . ?
B10 B5 B6 B11 33.90(14) . . . . ?
B10 B5 B9 B4 -136.91(16) . . . . ?
B10 B5 B9 C8 -98.28(15) . . . . ?
B10 B5 B9 B12 -36.47(14) . . . . ?
B10 B6 B11 Rh2 154.58(13) . . . . ?
B10 B6 B11 B7 101.74(16) . . . . ?
B10 B6 B11 B12 39.11(14) . . . . ?
B10 B9 B12 B7 -99.10(17) . . . . ?
B10 B9 B12 C8 -133.11(16) . . . . ?
B10 B9 B12 B11 -35.27(15) . . . . ?
B10 B11 B12 B7 137.05(16) . . . . ?
B10 B11 B12 C8 97.58(16) . . . . ?
B10 B11 B12 B9 35.14(15) . . . . ?
B11 B6 B10 B5 -141.41(15) . . . . ?
B11 B6 B10 B9 -104.04(16) . . . . ?
B11 B6 B10 B12 -40.23(14) . . . . ?
B11 B7 C8 B3 100.27(15) . . . . ?
B11 B7 C8 B4 64.44(19) . . . . ?
B11 B7 C8 B9 -3.4(2) . . . . ?
B11 B7 C8 B12 -39.16(14) . . . . ?
B11 B7 C8 C20 -151.23(17) . . . . ?
B11 B7 B12 C8 135.11(16) . . . . ?
B11 B7 B12 B9 101.35(17) . . . . ?
B11 B7 B12 B10 38.15(14) . . . . ?
B11 B10 B12 B7 -38.11(14) . . . . ?
B11 B10 B12 C8 -100.56(16) . . . . ?
B11 B10 B12 B9 -140.95(17) . . . . ?
B12 B7 C8 B3 139.43(15) . . . . ?
B12 B7 C8 B4 103.60(17) . . . . ?
B12 B7 C8 B9 35.76(15) . . . . ?
B12 B7 C8 C20 -112.07(19) . . . . ?
B12 B7 B11 Rh2 -151.54(13) . . . . ?
B12 B7 B11 B6 -100.05(16) . . . . ?
B12 B7 B11 B10 -37.94(15) . . . . ?
B12 C8 B9 B4 142.74(16) . . . . ?
B12 C8 B9 B5 103.66(16) . . . . ?
B12 C8 B9 B10 40.69(15) . . . . ?
B12 C8 C20 C21 54.6(2) . . . . ?
B12 B9 B10 B5 139.54(16) . . . . ?
B12 B9 B10 B6 101.55(16) . . . . ?
B12 B9 B10 B11 35.74(16) . . . . ?
B12 B10 B11 Rh2 109.40(15) . . . . ?
B12 B10 B11 B6 135.19(16) . . . . ?
B12 B10 B11 B7 38.27(15) . . . . ?
C13 C1 B3 Rh2 100.41(16) . . . . ?
C13 C1 B3 B4 -106.41(19) . . . . ?
C13 C1 B3 B7 156.32(16) . . . . ?
C13 C1 B3 C8 -143.15(16) . . . . ?
C13 C1 B4 B3 111.85(18) . . . . ?
C13 C1 B4 B5 -109.10(18) . . . . ?
C13 C1 B4 C8 150.66(15) . . . . ?
C13 C1 B4 B9 -146.36(16) . . . . ?
C13 C1 B5 B4 105.75(19) . . . . ?
C13 C1 B5 B6 -115.73(18) . . . . ?
C13 C1 B5 B9 143.00(17) . . . . ?
C13 C1 B5 B10 -153.68(16) . . . . ?
C13 C1 B6 Rh2 -98.41(17) . . . . ?
C13 C1 B6 B5 106.71(19) . . . . ?
C13 C1 B6 B10 143.57(17) . . . . ?
C13 C1 B6 B11 -154.93(17) . . . . ?
C13 C14 C15 C16 -174.0(2) . . . . ?
C13 C14 C19 C18 173.8(2) . . . . ?
C14 C15 C16 C17 -0.1(4) . . . . ?
C15 C14 C19 C18 -1.7(3) . . . . ?
C15 C16 C17 C18 -1.1(4) . . . . ?
C16 C17 C18 C19 0.9(4) . . . . ?
C17 C18 C19 C14 0.5(4) . . . . ?
C19 C14 C15 C16 1.5(3) . . . . ?
C20 C8 B9 B4 -103.14(18) . . . . ?
C20 C8 B9 B5 -142.22(17) . . . . ?
C20 C8 B9 B10 154.81(16) . . . . ?
C20 C8 B9 B12 114.12(18) . . . . ?
C20 C8 B12 B7 112.58(18) . . . . ?
C20 C8 B12 B9 -104.98(18) . . . . ?
C20 C8 B12 B10 -145.57(16) . . . . ?
C20 C8 B12 B11 152.03(16) . . . . ?
C20 C21 C22 C23 -177.29(17) . . . . ?
C20 C21 C26 C25 177.33(18) . . . . ?
C21 C22 C23 C24 -0.6(3) . . . . ?
C22 C21 C26 C25 -2.1(3) . . . . ?
C22 C23 C24 C25 -1.1(3) . . . . ?
C23 C24 C25 C26 1.1(3) . . . . ?
C24 C25 C26 C21 0.5(3) . . . . ?
C26 C21 C22 C23 2.2(3) . . . . ?
C27 C28 C29 Rh2 37.2(2) . . . . ?
C27 C28 C29 C30 -43.7(3) . . . . ?
C28 C27 C34 Rh2 15.4(2) . . . . ?
C28 C27 C34 C33 99.5(2) . . . . ?
C28 C29 C30 Rh2 103.64(18) . . . . ?
C28 C29 C30 C31 -3.7(3) . . . . ?
C29 C30 C31 C32 90.3(2) . . . . ?
C30 C31 C32 C33 -23.7(3) . . . . ?
C31 C32 C33 Rh2 29.7(2) . . . . ?
C31 C32 C33 C34 -51.2(3) . . . . ?
C32 C33 C34 Rh2 105.15(18) . . . . ?
C32 C33 C34 C27 -3.6(3) . . . . ?
C34 C27 C28 C29 -33.9(2) . . . . ?
P35 B7 C8 B3 -115.24(15) . . . . ?
P35 B7 C8 B4 -151.07(14) . . . . ?
P35 B7 C8 B9 141.09(14) . . . . ?
P35 B7 C8 B12 105.33(16) . . . . ?
P35 B7 C8 C20 -6.7(2) . . . . ?
P35 B7 B11 Rh2 107.11(15) . . . . ?
P35 B7 B11 B6 158.60(14) . . . . ?
P35 B7 B11 B10 -139.29(16) . . . . ?
P35 B7 B11 B12 -101.35(18) . . . . ?
P35 B7 B12 C8 -106.17(15) . . . . ?
P35 B7 B12 B9 -139.93(14) . . . . ?
P35 B7 B12 B10 156.88(13) . . . . ?
P35 B7 B12 B11 118.72(16) . . . . ?
P35 C36 C37 C38 -176.56(16) . . . . ?
P35 C36 C41 C40 175.90(16) . . . . ?
P35 C42 C43 C44 177.46(15) . . . . ?
P35 C42 C47 C46 -176.47(15) . . . . ?
P35 C48 C49 C50 -179.85(17) . . . . ?
P35 C48 C53 C52 178.13(16) . . . . ?
C36 P35 C42 C43 -13.05(19) . . . . ?
C36 P35 C42 C47 163.20(15) . . . . ?
C36 P35 C48 C49 -67.69(18) . . . . ?
C36 P35 C48 C53 114.68(17) . . . . ?
C36 C37 C38 C39 0.7(3) . . . . ?
C37 C36 C41 C40 -0.3(3) . . . . ?
C37 C38 C39 C40 -0.4(3) . . . . ?
C38 C39 C40 C41 -0.2(3) . . . . ?
C39 C40 C41 C36 0.6(3) . . . . ?
C41 C36 C37 C38 -0.3(3) . . . . ?
C42 P35 C36 C37 82.32(17) . . . . ?
C42 P35 C36 C41 -93.82(17) . . . . ?
C42 P35 C48 C49 40.94(18) . . . . ?
C42 P35 C48 C53 -136.69(18) . . . . ?
C42 C43 C44 C45 -1.5(3) . . . . ?
C43 C42 C47 C46 -0.1(3) . . . . ?
C43 C44 C45 C46 0.7(3) . . . . ?
C44 C45 C46 C47 0.4(3) . . . . ?
C45 C46 C47 C42 -0.7(3) . . . . ?
C47 C42 C43 C44 1.2(3) . . . . ?
C48 P35 C36 C37 -172.16(16) . . . . ?
C48 P35 C36 C41 11.70(19) . . . . ?
C48 P35 C42 C43 -124.44(17) . . . . ?
C48 P35 C42 C47 51.81(17) . . . . ?
C48 C49 C50 C51 2.0(3) . . . . ?
C49 C48 C53 C52 0.5(3) . . . . ?
C49 C50 C51 C52 -0.4(3) . . . . ?
C50 C51 C52 C53 -1.2(3) . . . . ?
C51 C52 C53 C48 1.1(3) . . . . ?
C53 C48 C49 C50 -2.1(3) . . . . ?
